data_2201092
loop_
_publ_author_name
'Lough, Alan J.'
'Fagnou, Keith'
'Lautens, Mark'

_publ_section_title
;
 Benzenesulfonyl(1-hydroxy-1,2-dihydronaphthalen-2-yl)acetonitrile
;
_journal_issue 6
_journal_name_full 'Acta Crystallographica Section E'
_journal_page_first o664
_journal_page_last o665
_journal_paper_doi 10.1107/S1600536802008115
_journal_volume 58
_journal_year 2002
_chemical_formula_iupac 'C18 H15 N O3 S'
_chemical_formula_moiety 'C18 H15 N O3 S'
_chemical_formula_sum 'C18 H15 N O3 S'
_chemical_formula_weight 325.37
_chemical_name_systematic
;
Benzenesulfonyl(1-hydroxy-1,2-dihydronaphthalen-2-yl)acetonitrile
;
_space_group_IT_number 60
_symmetry_cell_setting orthorhombic
_symmetry_space_group_name_Hall '-P 2n 2ab'
_symmetry_space_group_name_H-M 'P b c n'
_atom_sites_solution_hydrogens geom
_atom_sites_solution_primary direct
_atom_sites_solution_secondary difmap
_cell_angle_alpha 90.00
_cell_angle_beta 90.00
_cell_angle_gamma 90.00
_cell_formula_units_Z 8
_cell_length_a 10.6135(6)
_cell_length_b 12.6606(8)
_cell_length_c 23.3280(16)
_cell_measurement_reflns_used 2933
_cell_measurement_temperature 150.0(10)
_cell_measurement_theta_max 25.0
_cell_measurement_theta_min 2.6
_cell_volume 3134.7(3)
_computing_cell_refinement 'DENZO-SMN (Otwinowski & Minor, 1997)'
_computing_data_collection 'COLLECT (Nonius, 1997-2001)'
_computing_data_reduction 'DENZO-SMN '
_computing_molecular_graphics 'SHELXTL '
_computing_publication_material 'SHELXTL and PARST (Nardelli, 1995)'
_computing_structure_refinement 'SHELXTL '
_computing_structure_solution 'SHELXTL (Sheldrick, 1999)'
_diffrn_ambient_temperature 150.0(10)
_diffrn_detector_area_resol_mean 9
_diffrn_measured_fraction_theta_full 0.991
_diffrn_measured_fraction_theta_max 0.991
_diffrn_measurement_device_type 'Nonius Kappa-CCD'
_diffrn_measurement_method '\f scans, and \w scans with \k offsets'
_diffrn_radiation_monochromator graphite
_diffrn_radiation_source 'fine-focus sealed tube'
_diffrn_radiation_type MoK\a
_diffrn_radiation_wavelength 0.71073
_diffrn_reflns_av_R_equivalents 0.052
_diffrn_reflns_av_sigmaI/netI 0.059
_diffrn_reflns_limit_h_max 12
_diffrn_reflns_limit_h_min -12
_diffrn_reflns_limit_k_max 15
_diffrn_reflns_limit_k_min -15
_diffrn_reflns_limit_l_max 27
_diffrn_reflns_limit_l_min -27
_diffrn_reflns_number 10898
_diffrn_reflns_theta_full 25.05
_diffrn_reflns_theta_max 25.0
_diffrn_reflns_theta_min 2.6
_diffrn_standards_decay_% 0
_diffrn_standards_number 0
_exptl_absorpt_coefficient_mu 0.221
_exptl_absorpt_correction_type none
_exptl_crystal_colour colourless
_exptl_crystal_density_diffrn 1.379
_exptl_crystal_density_method 'not measured'
_exptl_crystal_description block
_exptl_crystal_F_000 1360
_exptl_crystal_size_max 0.20
_exptl_crystal_size_mid 0.20
_exptl_crystal_size_min 0.18
_refine_diff_density_max 0.55
_refine_diff_density_min -0.36
_refine_ls_extinction_coef 0.0112(17)
_refine_ls_extinction_expression Fc^*^=kFc[1+0.001xFc^2^\l^3^/sin(2\q)]^-1/4^
_refine_ls_extinction_method SHELXTL
_refine_ls_goodness_of_fit_ref 1.10
_refine_ls_hydrogen_treatment mixed
_refine_ls_matrix_type full
_refine_ls_number_parameters 213
_refine_ls_number_reflns 2753
_refine_ls_number_restraints 0
_refine_ls_restrained_S_all 1.10
_refine_ls_R_factor_all 0.060
_refine_ls_R_factor_gt 0.048
_refine_ls_shift/su_max <0.001
_refine_ls_shift/su_mean <0.001
_refine_ls_structure_factor_coef Fsqd
_refine_ls_weighting_details 'calc w = 1/[\s^2^(Fo^2^)+(0.0363P)^2^+2.8166P] where P = (Fo^2^+2Fc^2^)/3'
_refine_ls_weighting_scheme calc
_refine_ls_wR_factor_gt 0.122
_refine_ls_wR_factor_ref 0.129
_reflns_number_gt 2278
_reflns_number_total 2753
_reflns_threshold_expression I>2\s(I)
_cod_data_source_file ci6122.cif
_cod_data_source_block I
_cod_depositor_comments
;
The following automatic conversions were performed:
'_symmetry_cell_setting' value 'Orthorhombic' changed to 'orthorhombic'
according to '/home/saulius/struct/CIF-dictionaries/cif_core.dic'
dictionary named 'cif_core.dic' version 2.4.1 from 2010-06-29.

Automatic conversion script
Id: cif_fix_enum 1527 2010-12-29 10:47:43Z saulius 

The following automatic conversions were performed:

'_symmetry_cell_setting' value 'Orthorhombic' changed to
'orthorhombic' according to
/home/saulius/struct/CIF-dictionaries/cif_core.dic dictionary named
'cif_core.dic' version 2.4.1 from 2010-06-29.

Automatic conversion script
Id: cif_fix_values 1715 2011-07-08 13:25:40Z adriana 
;
_cod_database_code 2201092
_cod_database_fobs_code 2201092

loop_
_symmetry_equiv_pos_as_xyz
'x, y, z'
'-x+1/2, -y+1/2, z+1/2'
'-x, y, -z+1/2'
'x+1/2, -y+1/2, -z'
'-x, -y, -z'
'x-1/2, y-1/2, -z-1/2'
'x, -y, z-1/2'
'-x-1/2, y-1/2, z'

loop_
_atom_site_label
_atom_site_fract_x
_atom_site_fract_y
_atom_site_fract_z
_atom_site_U_iso_or_equiv
_atom_site_adp_type
_atom_site_calc_flag
_atom_site_refinement_flags
_atom_site_occupancy
_atom_site_disorder_assembly
_atom_site_disorder_group
_atom_site_type_symbol
S1 0.18980(6) 0.61351(5) 0.42170(3) 0.0338(2) Uani d . 1 . . S
O1 0.05955(16) 0.64097(14) 0.60471(8) 0.0355(4) Uani d . 1 . . O
H1O 0.010(3) 0.594(3) 0.5957(14) 0.057(10) Uiso d . 1 . . H
O2 0.08634(16) 0.53999(14) 0.41808(8) 0.0407(5) Uani d . 1 . . O
O3 0.31448(16) 0.58027(16) 0.40580(8) 0.0424(5) Uani d . 1 . . O
N1 0.3810(2) 0.78784(19) 0.50919(10) 0.0440(6) Uani d . 1 . . N
C1 0.1819(2) 0.5958(2) 0.59896(11) 0.0321(6) Uani d . 1 . . C
H1 0.2440 0.6531 0.6073 0.039 Uiso calc R 1 . . H
C2 0.2065(2) 0.55895(19) 0.53719(11) 0.0326(6) Uani d . 1 . . C
H2 0.1394 0.5069 0.5268 0.039 Uiso calc R 1 . . H
C3 0.3324(2) 0.5031(2) 0.53301(12) 0.0395(6) Uani d . 1 . . C
H3 0.3805 0.5086 0.4988 0.047 Uiso calc R 1 . . H
C4 0.3764(2) 0.4467(2) 0.57659(12) 0.0411(6) Uani d . 1 . . C
H4 0.4547 0.4111 0.5725 0.049 Uiso calc R 1 . . H
C5 0.3078(2) 0.4379(2) 0.63077(12) 0.0370(6) Uani d . 1 . . C
C6 0.3379(3) 0.3607(2) 0.67128(13) 0.0449(7) Uani d . 1 . . C
H6 0.4066 0.3143 0.6646 0.054 Uiso calc R 1 . . H
C7 0.2680(3) 0.3514(2) 0.72130(13) 0.0484(7) Uani d . 1 . . C
H7 0.2886 0.2983 0.7485 0.058 Uiso calc R 1 . . H
C8 0.1687(3) 0.4192(2) 0.73167(12) 0.0459(7) Uani d . 1 . . C
H8 0.1205 0.4122 0.7658 0.055 Uiso calc R 1 . . H
C9 0.1393(3) 0.4975(2) 0.69220(11) 0.0399(6) Uani d . 1 . . C
H9 0.0720 0.5449 0.7000 0.048 Uiso calc R 1 . . H
C10 0.2066(2) 0.5075(2) 0.64171(11) 0.0340(6) Uani d . 1 . . C
C11 0.1941(2) 0.65445(19) 0.49629(11) 0.0316(6) Uani d . 1 . . C
H11 0.1131 0.6914 0.5052 0.038 Uiso calc R 1 . . H
C12 0.2979(2) 0.7310(2) 0.50343(11) 0.0343(6) Uani d . 1 . . C
C13 0.1527(2) 0.7264(2) 0.38145(10) 0.0343(6) Uani d . 1 . . C
C14 0.2520(3) 0.7919(2) 0.36433(11) 0.0409(6) Uani d . 1 . . C
H14 0.3362 0.7771 0.3757 0.049 Uiso calc R 1 . . H
C15 0.2250(3) 0.8782(2) 0.33065(12) 0.0459(7) Uani d . 1 . . C
H15 0.2911 0.9238 0.3187 0.055 Uiso calc R 1 . . H
C16 0.1023(3) 0.8992(2) 0.31412(12) 0.0481(7) Uani d . 1 . . C
H16 0.0848 0.9595 0.2912 0.058 Uiso calc R 1 . . H
C17 0.0049(3) 0.8330(2) 0.33062(12) 0.0447(7) Uani d . 1 . . C
H17 -0.0787 0.8475 0.3184 0.054 Uiso calc R 1 . . H
C18 0.0288(2) 0.7458(2) 0.36484(11) 0.0387(6) Uani d . 1 . . C
H18 -0.0376 0.7005 0.3767 0.046 Uiso calc R 1 . . H

loop_
_atom_site_aniso_label
_atom_site_aniso_U_11
_atom_site_aniso_U_22
_atom_site_aniso_U_33
_atom_site_aniso_U_12
_atom_site_aniso_U_13
_atom_site_aniso_U_23
S1 0.0281(4) 0.0325(4) 0.0409(4) -0.0012(3) -0.0016(2) -0.0044(3)
O1 0.0258(9) 0.0317(10) 0.0488(11) 0.0007(8) 0.0014(7) -0.0048(8)
O2 0.0349(10) 0.0341(10) 0.0531(11) -0.0087(8) -0.0065(8) -0.0038(8)
O3 0.0289(9) 0.0480(11) 0.0505(11) 0.0066(8) 0.0009(8) -0.0085(9)
N1 0.0391(13) 0.0465(14) 0.0464(14) -0.0080(12) -0.0034(10) -0.0001(10)
C1 0.0224(12) 0.0312(13) 0.0428(14) -0.0019(10) -0.0003(10) -0.0013(10)
C2 0.0259(12) 0.0297(13) 0.0422(14) -0.0001(10) 0.0010(10) 0.0000(11)
C3 0.0268(12) 0.0410(15) 0.0507(16) 0.0036(11) 0.0067(11) 0.0054(12)
C4 0.0302(13) 0.0369(14) 0.0563(17) 0.0050(11) 0.0040(11) 0.0027(12)
C5 0.0325(13) 0.0310(14) 0.0476(16) -0.0004(11) -0.0025(11) 0.0006(11)
C6 0.0470(16) 0.0341(15) 0.0536(18) 0.0033(12) -0.0060(13) 0.0009(12)
C7 0.0612(19) 0.0378(15) 0.0462(16) -0.0003(14) -0.0073(14) 0.0073(12)
C8 0.0510(17) 0.0451(16) 0.0417(16) -0.0081(14) 0.0001(12) 0.0008(12)
C9 0.0384(14) 0.0402(15) 0.0413(15) -0.0034(12) 0.0000(11) -0.0019(12)
C10 0.0296(12) 0.0306(13) 0.0417(15) -0.0045(10) -0.0043(10) -0.0029(11)
C11 0.0236(12) 0.0317(13) 0.0397(14) -0.0015(10) -0.0002(9) -0.0022(10)
C12 0.0312(13) 0.0340(14) 0.0376(14) -0.0005(11) -0.0012(10) -0.0007(11)
C13 0.0346(13) 0.0347(14) 0.0337(13) -0.0016(11) -0.0010(10) -0.0052(10)
C14 0.0393(14) 0.0409(15) 0.0425(15) -0.0076(12) -0.0009(12) -0.0050(12)
C15 0.0568(18) 0.0389(15) 0.0421(16) -0.0151(14) -0.0019(13) -0.0012(12)
C16 0.066(2) 0.0361(15) 0.0419(16) -0.0010(14) -0.0031(14) 0.0000(12)
C17 0.0445(16) 0.0462(16) 0.0434(15) 0.0083(14) -0.0020(12) -0.0016(12)
C18 0.0347(13) 0.0422(15) 0.0390(14) -0.0002(12) 0.0021(11) -0.0029(11)

loop_
_atom_type_symbol
_atom_type_description
_atom_type_scat_dispersion_real
_atom_type_scat_dispersion_imag
_atom_type_scat_source
C C 0.0033 0.0016 'International Tables Vol C Tables 4.2.6.8 and 6.1.1.4'
H H 0.0000 0.0000 'International Tables Vol C Tables 4.2.6.8 and 6.1.1.4'
N N 0.0061 0.0033 'International Tables Vol C Tables 4.2.6.8 and 6.1.1.4'
O O 0.0106 0.0060 'International Tables Vol C Tables 4.2.6.8 and 6.1.1.4'
S S 0.1246 0.1234 'International Tables Vol C Tables 4.2.6.8 and 6.1.1.4'

loop_
_geom_angle_atom_site_label_1
_geom_angle_atom_site_label_2
_geom_angle_atom_site_label_3
_geom_angle
_geom_angle_publ_flag
O3 S1 O2 119.80(11) ?
O3 S1 C13 107.86(12) ?
O2 S1 C13 108.89(11) ?
O3 S1 C11 107.93(11) ?
O2 S1 C11 105.04(11) ?
C13 S1 C11 106.61(12) y
C1 O1 H1O 106(2) ?
O1 C1 C10 113.0(2) ?
O1 C1 C2 111.40(19) ?
C10 C1 C2 111.3(2) ?
O1 C1 H1 106.9 ?
C10 C1 H1 106.9 ?
C2 C1 H1 106.9 ?
C3 C2 C1 110.6(2) ?
C3 C2 C11 113.6(2) ?
C1 C2 C11 109.1(2) ?
C3 C2 H2 107.8 ?
C1 C2 H2 107.8 ?
C11 C2 H2 107.8 ?
C4 C3 C2 120.8(2) ?
C4 C3 H3 119.6 ?
C2 C3 H3 119.6 ?
C3 C4 C5 121.9(2) ?
C3 C4 H4 119.1 ?
C5 C4 H4 119.1 ?
C6 C5 C10 119.2(3) ?
C6 C5 C4 121.7(2) ?
C10 C5 C4 119.1(2) ?
C7 C6 C5 120.4(3) ?
C7 C6 H6 119.8 ?
C5 C6 H6 119.8 ?
C8 C7 C6 120.2(3) ?
C8 C7 H7 119.9 ?
C6 C7 H7 119.9 ?
C7 C8 C9 119.9(3) ?
C7 C8 H8 120.0 ?
C9 C8 H8 120.0 ?
C10 C9 C8 120.9(3) ?
C10 C9 H9 119.5 ?
C8 C9 H9 119.5 ?
C9 C10 C5 119.3(2) ?
C9 C10 C1 122.4(2) ?
C5 C10 C1 118.1(2) ?
C12 C11 C2 112.3(2) ?
C12 C11 S1 108.30(17) ?
C2 C11 S1 111.73(17) y
C12 C11 H11 108.1 ?
C2 C11 H11 108.1 ?
S1 C11 H11 108.1 ?
N1 C12 C11 177.9(3) y
C18 C13 C14 121.8(3) ?
C18 C13 S1 120.3(2) ?
C14 C13 S1 117.8(2) ?
C15 C14 C13 118.5(3) ?
C15 C14 H14 120.8 ?
C13 C14 H14 120.8 ?
C14 C15 C16 120.5(3) ?
C14 C15 H15 119.8 ?
C16 C15 H15 119.8 ?
C15 C16 C17 120.6(3) ?
C15 C16 H16 119.7 ?
C17 C16 H16 119.7 ?
C16 C17 C18 120.3(3) ?
C16 C17 H17 119.8 ?
C18 C17 H17 119.8 ?
C17 C18 C13 118.3(3) ?
C17 C18 H18 120.9 ?
C13 C18 H18 120.9 ?

loop_
_geom_bond_atom_site_label_1
_geom_bond_atom_site_label_2
_geom_bond_site_symmetry_2
_geom_bond_distance
_geom_bond_publ_flag
S1 O3 . 1.4373(18) ?
S1 O2 . 1.4421(18) ?
S1 C13 . 1.755(3) y
S1 C11 . 1.816(3) y
O1 C1 . 1.425(3) y
O1 H1O . 0.82(3) ?
N1 C12 . 1.146(3) y
C1 C10 . 1.521(4) ?
C1 C2 . 1.537(4) ?
C1 H1 . 1.00 ?
C2 C3 . 1.516(3) ?
C2 C11 . 1.546(3) ?
C2 H2 . 1.00 ?
C3 C4 . 1.327(4) y
C3 H3 . 0.95 ?
C4 C5 . 1.463(4) ?
C4 H4 . 0.95 ?
C5 C6 . 1.396(4) ?
C5 C10 . 1.413(3) ?
C6 C7 . 1.387(4) ?
C6 H6 . 0.95 ?
C7 C8 . 1.380(4) ?
C7 H7 . 0.95 ?
C8 C9 . 1.389(4) ?
C8 H8 . 0.95 ?
C9 C10 . 1.383(4) ?
C9 H9 . 0.95 ?
C11 C12 . 1.476(3) y
C11 H11 . 1.00 ?
C13 C18 . 1.393(4) ?
C13 C14 . 1.399(4) ?
C14 C15 . 1.376(4) ?
C14 H14 . 0.95 ?
C15 C16 . 1.384(4) ?
C15 H15 . 0.95 ?
C16 C17 . 1.385(4) ?
C16 H16 . 0.95 ?
C17 C18 . 1.386(4) ?
C17 H17 . 0.95 ?
C18 H18 . 0.95 ?

loop_
_geom_hbond_atom_site_label_D
_geom_hbond_atom_site_label_H
_geom_hbond_atom_site_label_A
_geom_hbond_site_symmetry_A
_geom_hbond_distance_DH
_geom_hbond_distance_HA
_geom_hbond_distance_DA
_geom_hbond_angle_DHA
O1 H1O O2 5_566 0.82(3) 2.01(3) 2.816(3) 168(3)

loop_
_geom_torsion_atom_site_label_1
_geom_torsion_atom_site_label_2
_geom_torsion_atom_site_label_3
_geom_torsion_atom_site_label_4
_geom_torsion
_geom_torsion_publ_flag
O1 C1 C2 C3 -175.4(2) ?
C10 C1 C2 C3 -48.3(3) ?
O1 C1 C2 C11 59.0(2) ?
C10 C1 C2 C11 -173.90(19) ?
C1 C2 C3 C4 32.9(3) ?
C11 C2 C3 C4 155.9(2) ?
C2 C3 C4 C5 -1.5(4) ?
C3 C4 C5 C6 165.0(3) ?
C3 C4 C5 C10 -13.4(4) ?
C10 C5 C6 C7 1.0(4) ?
C4 C5 C6 C7 -177.4(3) ?
C5 C6 C7 C8 -0.6(4) ?
C6 C7 C8 C9 -0.6(4) ?
C7 C8 C9 C10 1.4(4) ?
C8 C9 C10 C5 -1.0(4) ?
C8 C9 C10 C1 -176.6(2) ?
C6 C5 C10 C9 -0.2(4) ?
C4 C5 C10 C9 178.3(2) ?
C6 C5 C10 C1 175.6(2) ?
C4 C5 C10 C1 -5.9(3) ?
O1 C1 C10 C9 -21.4(3) ?
C2 C1 C10 C9 -147.6(2) ?
O1 C1 C10 C5 162.9(2) ?
C2 C1 C10 C5 36.7(3) ?
C3 C2 C11 C12 -54.1(3) ?
C1 C2 C11 C12 69.8(2) ?
C3 C2 C11 S1 67.9(2) ?
C1 C2 C11 S1 -168.28(15) ?
O3 S1 C11 C12 51.5(2) ?
O2 S1 C11 C12 -179.62(16) ?
C13 S1 C11 C12 -64.16(19) y
O3 S1 C11 C2 -72.76(18) ?
O2 S1 C11 C2 56.12(18) ?
C13 S1 C11 C2 171.59(16) y
O3 S1 C13 C18 147.7(2) ?
O2 S1 C13 C18 16.2(2) ?
C11 S1 C13 C18 -96.6(2) y
O3 S1 C13 C14 -28.9(2) ?
O2 S1 C13 C14 -160.38(19) ?
C11 S1 C13 C14 86.8(2) y
C18 C13 C14 C15 0.7(4) ?
S1 C13 C14 C15 177.2(2) ?
C13 C14 C15 C16 -0.2(4) ?
C14 C15 C16 C17 -0.7(4) ?
C15 C16 C17 C18 1.2(4) ?
C16 C17 C18 C13 -0.6(4) ?
C14 C13 C18 C17 -0.3(4) ?
S1 C13 C18 C17 -176.74(19) ?
